data_7040814
loop_
_publ_author_name
'Cheng, Minglun'
'Wang, Mei'
'Zheng, Dehua'
'Sun, Licheng'

_publ_section_title
;
 Effect of the S-to-S bridge on the redox properties and H2 activation
 performance of diiron complexes related to the [FeFe]-hydrogenase active
 site.
;
_journal_issue 44
_journal_name_full 'Dalton transactions (Cambridge, England : 2003)'
_journal_page_first 17687
_journal_page_last 17696
_journal_paper_doi 10.1039/c6dt02953a
_journal_volume 45
_journal_year 2016
_chemical_formula_sum 'C36 H36 Cl3 Fe2 N O4 P2 S2'
_chemical_formula_weight 890.77
_chemical_name_systematic
; 
 ? 
;
_space_group_IT_number 2
_symmetry_cell_setting triclinic
_symmetry_space_group_name_Hall '-P 1'
_symmetry_space_group_name_H-M 'P -1'
_atom_sites_solution_hydrogens geom
_atom_sites_solution_primary direct
_atom_sites_solution_secondary difmap
_audit_creation_method SHELXL-97
_audit_update_record
;
2016-07-21 deposited with the CCDC.
2016-10-04 downloaded from the CCDC.
;
_cell_angle_alpha 71.493(2)
_cell_angle_beta 72.711(2)
_cell_angle_gamma 84.664(2)
_cell_formula_units_Z 2
_cell_length_a 11.1740(5)
_cell_length_b 11.2358(5)
_cell_length_c 16.7264(8)
_cell_measurement_reflns_used 8862
_cell_measurement_temperature 296(2)
_cell_measurement_theta_max 27.88
_cell_measurement_theta_min 2.47
_cell_volume 1901.40(15)
_computing_structure_refinement 'SHELXL-97 (Sheldrick, 1997)'
_computing_structure_solution 'SHELXS-97 (Sheldrick, 1990)'
_diffrn_ambient_temperature 296(2)
_diffrn_measured_fraction_theta_full 0.977
_diffrn_measured_fraction_theta_max 0.977
_diffrn_measurement_device_type 'CCD area detector'
_diffrn_measurement_method 'phi and omega scans'
_diffrn_radiation_monochromator graphite
_diffrn_radiation_source 'fine-focus sealed tube'
_diffrn_radiation_type MoK\a
_diffrn_radiation_wavelength 0.71073
_diffrn_reflns_av_R_equivalents 0.0196
_diffrn_reflns_av_sigmaI/netI 0.0309
_diffrn_reflns_limit_h_max 14
_diffrn_reflns_limit_h_min -14
_diffrn_reflns_limit_k_max 14
_diffrn_reflns_limit_k_min -14
_diffrn_reflns_limit_l_max 21
_diffrn_reflns_limit_l_min -19
_diffrn_reflns_number 15320
_diffrn_reflns_theta_full 27.89
_diffrn_reflns_theta_max 27.89
_diffrn_reflns_theta_min 1.91
_exptl_absorpt_coefficient_mu 1.208
_exptl_crystal_colour red
_exptl_crystal_density_diffrn 1.556
_exptl_crystal_density_method 'not measured'
_exptl_crystal_description block
_exptl_crystal_F_000 912
_exptl_crystal_size_max 0.4
_exptl_crystal_size_mid 0.2
_exptl_crystal_size_min 0.1
_refine_diff_density_max 1.177
_refine_diff_density_min -2.262
_refine_diff_density_rms 0.145
_refine_ls_extinction_method none
_refine_ls_goodness_of_fit_ref 1.029
_refine_ls_hydrogen_treatment mixed
_refine_ls_matrix_type full
_refine_ls_number_parameters 451
_refine_ls_number_reflns 8882
_refine_ls_number_restraints 0
_refine_ls_restrained_S_all 1.029
_refine_ls_R_factor_all 0.0625
_refine_ls_R_factor_gt 0.0570
_refine_ls_shift/su_max 0.001
_refine_ls_shift/su_mean 0.000
_refine_ls_structure_factor_coef Fsqd
_refine_ls_weighting_details 'calc w=1/[\s^2^(Fo^2^)+(0.1083P)^2^+5.6058P] where P=(Fo^2^+2Fc^2^)/3'
_refine_ls_weighting_scheme calc
_refine_ls_wR_factor_gt 0.1747
_refine_ls_wR_factor_ref 0.1806
_reflns_number_gt 7905
_reflns_number_total 8882
_reflns_threshold_expression >2sigma(I)
_cod_data_source_file c6dt02953a2.cif
_cod_data_source_block ok
_cod_depositor_comments
;
The following automatic conversions were performed:

'_symmetry_cell_setting' value 'Triclinic' changed to 'triclinic'
according to
/usr/data/users/saulius/crontab/automatic-downloads/rss-feeds/RSC/lib/dictionaries/cif_core.dic
dictionary named 'cif_core.dic' version 2.4.2 from 2011-04-26.

Automatic conversion script
Id: cif_fix_values 4268 2015-11-12 08:31:59Z antanas 

 Adding full bibliography for 7040814--7040817.cif.
;
_cod_original_sg_symbol_H-M 'P-1   '
_cod_database_code 7040814

loop_
_symmetry_equiv_pos_as_xyz
'x, y, z'
'-x, -y, -z'

loop_
_atom_site_label
_atom_site_type_symbol
_atom_site_fract_x
_atom_site_fract_y
_atom_site_fract_z
_atom_site_U_iso_or_equiv
_atom_site_adp_type
_atom_site_occupancy
_atom_site_symmetry_multiplicity
_atom_site_calc_flag
_atom_site_refinement_flags
Fe1 Fe 0.99141(4) 0.35228(4) 0.26279(3) 0.01550(13) Uani 1 1 d .
Fe2 Fe 0.88283(5) 0.45608(5) 0.38170(3) 0.02043(14) Uani 1 1 d .
S2 S 0.81404(8) 0.28190(8) 0.36919(6) 0.02402(19) Uani 1 1 d .
S1 S 1.05606(8) 0.33434(8) 0.38167(5) 0.02223(19) Uani 1 1 d .
P2 P 1.15497(8) 0.46143(7) 0.16545(5) 0.01624(17) Uani 1 1 d .
P1 P 1.04601(8) 0.18515(8) 0.21901(5) 0.01637(18) Uani 1 1 d .
C7 C 1.1056(3) 0.2229(3) 0.0977(2) 0.0211(6) Uani 1 1 d .
H7A H 1.1230 0.1456 0.0822 0.025 Uiso 1 1 calc R
H7B H 1.0419 0.2683 0.0712 0.025 Uiso 1 1 calc R
C58 C 1.1675(3) 0.0750(3) 0.2523(2) 0.0200(6) Uani 1 1 d .
C57 C 1.1419(3) 0.6336(3) 0.1216(2) 0.0206(6) Uani 1 1 d .
O1 O 0.8475(3) 0.4554(3) 0.13721(19) 0.0337(6) Uani 1 1 d .
N1 N 1.2196(3) 0.2986(3) 0.06318(18) 0.0207(6) Uani 1 1 d .
O2 O 0.7487(3) 0.4167(4) 0.5686(2) 0.0477(8) Uani 1 1 d .
C19 C 1.3230(3) 0.5100(4) 0.2455(2) 0.0265(7) Uani 1 1 d .
H19A H 1.2565 0.5537 0.2720 0.032 Uiso 1 1 calc R
C18 C 0.9139(3) 0.0816(3) 0.2419(2) 0.0209(6) Uani 1 1 d .
C17 C 1.2467(3) 0.1067(3) 0.2929(2) 0.0245(7) Uani 1 1 d .
H17A H 1.2370 0.1833 0.3044 0.029 Uiso 1 1 calc R
C16 C 1.1854(3) -0.0397(3) 0.2343(3) 0.0267(7) Uani 1 1 d .
H16A H 1.1353 -0.0605 0.2051 0.032 Uiso 1 1 calc R
C15 C 1.0271(4) 0.6938(3) 0.1388(2) 0.0263(7) Uani 1 1 d .
H15A H 0.9560 0.6478 0.1762 0.032 Uiso 1 1 calc R
C1 C 0.9058(3) 0.4142(3) 0.1870(2) 0.0211(6) Uani 1 1 d .
C14 C 1.3067(3) 0.4486(3) 0.1884(2) 0.0195(6) Uani 1 1 d .
C4 C 0.9740(4) 0.5914(4) 0.3616(3) 0.0279(7) Uani 1 1 d .
C8 C 1.1932(3) 0.4301(3) 0.0580(2) 0.0209(6) Uani 1 1 d .
H8A H 1.1234 0.4573 0.0333 0.025 Uiso 1 1 calc R
H8B H 1.2656 0.4801 0.0182 0.025 Uiso 1 1 calc R
C9 C 1.2953(4) 0.2842(4) -0.0223(2) 0.0278(8) Uani 1 1 d .
H9A H 1.3513 0.3555 -0.0539 0.033 Uiso 1 1 calc R
H9B H 1.2401 0.2834 -0.0573 0.033 Uiso 1 1 calc R
C2 C 0.8024(4) 0.4330(4) 0.4968(3) 0.0294(8) Uani 1 1 d .
C61 C 1.2769(4) -0.1228(4) 0.2594(3) 0.0332(9) Uani 1 1 d .
H61A H 1.2864 -0.1997 0.2483 0.040 Uiso 1 1 calc R
C60 C 1.4384(4) 0.5061(4) 0.2630(3) 0.0350(9) Uani 1 1 d .
H60A H 1.4486 0.5481 0.3004 0.042 Uiso 1 1 calc R
O3 O 0.6987(3) 0.6070(3) 0.2982(2) 0.0419(7) Uani 1 1 d .
O4 O 1.0307(3) 0.6771(3) 0.3498(3) 0.0436(8) Uani 1 1 d .
C32 C 0.8247(4) 0.1197(4) 0.1950(3) 0.0305(8) Uani 1 1 d .
H32A H 0.8345 0.1963 0.1507 0.037 Uiso 1 1 calc R
C31 C 1.4070(3) 0.3808(4) 0.1508(3) 0.0276(7) Uani 1 1 d .
H31A H 1.3970 0.3380 0.1138 0.033 Uiso 1 1 calc R
C30 C 1.2484(4) 0.7050(3) 0.0658(3) 0.0287(8) Uani 1 1 d .
H30A H 1.3261 0.6662 0.0543 0.034 Uiso 1 1 calc R
C29 C 0.8948(3) -0.0331(4) 0.3087(3) 0.0277(7) Uani 1 1 d .
H29A H 0.9512 -0.0592 0.3421 0.033 Uiso 1 1 calc R
C3 C 0.7703(4) 0.5476(4) 0.3313(3) 0.0271(7) Uani 1 1 d .
C10 C 1.3722(4) 0.1635(4) -0.0107(3) 0.0370(9) Uani 1 1 d .
H10A H 1.4297 0.1656 0.0224 0.044 Uiso 1 1 calc R
H10B H 1.3165 0.0923 0.0227 0.044 Uiso 1 1 calc R
C27 C 1.3544(4) -0.0917(4) 0.3011(3) 0.0347(9) Uani 1 1 d .
H27A H 1.4152 -0.1478 0.3185 0.042 Uiso 1 1 calc R
C26 C 1.3403(4) 0.0242(4) 0.3166(3) 0.0335(9) Uani 1 1 d .
H26A H 1.3936 0.0467 0.3429 0.040 Uiso 1 1 calc R
C25 C 1.5219(4) 0.3772(4) 0.1687(3) 0.0346(9) Uani 1 1 d .
H25A H 1.5885 0.3327 0.1430 0.042 Uiso 1 1 calc R
C24 C 1.2382(4) 0.8334(4) 0.0276(3) 0.0349(9) Uani 1 1 d .
H24A H 1.3089 0.8803 -0.0093 0.042 Uiso 1 1 calc R
C5 C 0.9885(4) 0.1857(4) 0.4622(3) 0.0347(9) Uani 1 1 d .
H5A H 1.0455 0.1177 0.4527 0.042 Uiso 1 1 calc R
H5B H 0.9794 0.1890 0.5210 0.042 Uiso 1 1 calc R
C23 C 1.0179(4) 0.8240(4) 0.0999(3) 0.0328(8) Uani 1 1 d .
H23A H 0.9408 0.8639 0.1119 0.039 Uiso 1 1 calc R
C6 C 0.8617(4) 0.1587(4) 0.4557(3) 0.0345(9) Uani 1 1 d .
H6A H 0.7993 0.1512 0.5117 0.041 Uiso 1 1 calc R
H6B H 0.8653 0.0792 0.4438 0.041 Uiso 1 1 calc R
C22 C 0.7926(4) -0.1088(4) 0.3261(3) 0.0378(10) Uani 1 1 d .
H22A H 0.7822 -0.1858 0.3699 0.045 Uiso 1 1 calc R
C21 C 1.5372(4) 0.4400(5) 0.2247(3) 0.0370(9) Uani 1 1 d .
H21A H 1.6139 0.4373 0.2364 0.044 Uiso 1 1 calc R
C20 C 1.1222(5) 0.8919(4) 0.0446(3) 0.0342(9) Uani 1 1 d .
H20A H 1.1155 0.9776 0.0181 0.041 Uiso 1 1 calc R
C33 C 0.7220(4) 0.0446(5) 0.2137(3) 0.0419(10) Uani 1 1 d .
H33A H 0.6633 0.0716 0.1823 0.050 Uiso 1 1 calc R
C34 C 0.7065(4) -0.0697(4) 0.2784(4) 0.0425(11) Uani 1 1 d .
H34A H 0.6384 -0.1204 0.2898 0.051 Uiso 1 1 calc R
Cl2 Cl 0.51768(19) 0.6641(2) 0.48739(15) 0.0865(6) Uani 1 1 d .
Cl1 Cl 0.6684(4) 0.7572(4) 0.5554(2) 0.1492(13) Uani 1 1 d .
Cl3 Cl 0.5021(7) 0.9161(4) 0.5106(4) 0.217(3) Uani 1 1 d .
C11 C 1.4459(6) 0.1469(5) -0.0986(4) 0.0553(14) Uani 1 1 d .
H11A H 1.4931 0.0703 -0.0891 0.083 Uiso 1 1 calc R
H11B H 1.5022 0.2165 -0.1314 0.083 Uiso 1 1 calc R
H11C H 1.3891 0.1433 -0.1311 0.083 Uiso 1 1 calc R
C41 C 0.5276(8) 0.7624(9) 0.5471(8) 0.094(3) Uani 1 1 d .
H41A H 0.4707 0.7299 0.6065 0.113 Uiso 1 1 calc R

loop_
_atom_site_aniso_label
_atom_site_aniso_U_11
_atom_site_aniso_U_22
_atom_site_aniso_U_33
_atom_site_aniso_U_23
_atom_site_aniso_U_13
_atom_site_aniso_U_12
Fe1 0.0160(2) 0.0161(2) 0.0141(2) -0.00473(17) -0.00371(17) -0.00034(16)
Fe2 0.0214(3) 0.0220(3) 0.0192(2) -0.00964(19) -0.00429(18) 0.00086(18)
S2 0.0222(4) 0.0252(4) 0.0220(4) -0.0091(3) 0.0014(3) -0.0059(3)
S1 0.0259(4) 0.0239(4) 0.0185(4) -0.0069(3) -0.0092(3) 0.0033(3)
P2 0.0173(4) 0.0145(4) 0.0162(4) -0.0047(3) -0.0036(3) -0.0006(3)
P1 0.0164(4) 0.0160(4) 0.0171(4) -0.0055(3) -0.0045(3) -0.0013(3)
C7 0.0243(16) 0.0228(16) 0.0183(15) -0.0100(13) -0.0041(12) -0.0036(13)
C58 0.0178(15) 0.0188(15) 0.0210(15) -0.0046(12) -0.0032(12) -0.0014(12)
C57 0.0278(17) 0.0160(15) 0.0193(15) -0.0063(12) -0.0077(13) 0.0007(12)
O1 0.0286(14) 0.0447(17) 0.0291(14) -0.0083(12) -0.0151(11) 0.0064(12)
N1 0.0244(14) 0.0179(13) 0.0174(13) -0.0064(11) -0.0002(11) -0.0038(11)
O2 0.0476(19) 0.068(2) 0.0266(15) -0.0223(16) -0.0034(14) 0.0078(17)
C19 0.0215(16) 0.0326(19) 0.0274(17) -0.0131(15) -0.0054(14) -0.0012(14)
C18 0.0181(15) 0.0222(16) 0.0250(16) -0.0107(13) -0.0056(12) -0.0021(12)
C17 0.0237(16) 0.0239(16) 0.0261(17) -0.0073(14) -0.0072(14) -0.0016(13)
C16 0.0213(16) 0.0244(17) 0.0333(19) -0.0105(15) -0.0042(14) -0.0004(13)
C15 0.0314(19) 0.0213(17) 0.0260(17) -0.0063(14) -0.0095(14) 0.0028(14)
C1 0.0170(15) 0.0229(16) 0.0215(15) -0.0072(13) -0.0016(12) -0.0022(12)
C14 0.0183(15) 0.0179(15) 0.0205(15) -0.0038(12) -0.0044(12) -0.0026(11)
C4 0.0283(18) 0.0279(18) 0.0318(19) -0.0123(15) -0.0128(15) 0.0041(14)
C8 0.0245(16) 0.0200(15) 0.0161(14) -0.0052(12) -0.0026(12) -0.0022(12)
C9 0.0323(19) 0.0259(18) 0.0207(16) -0.0096(14) 0.0027(14) -0.0028(14)
C2 0.0301(19) 0.035(2) 0.0252(18) -0.0135(15) -0.0067(15) 0.0032(15)
C61 0.0226(17) 0.0227(17) 0.047(2) -0.0095(17) -0.0007(16) 0.0027(14)
C60 0.0258(19) 0.050(2) 0.036(2) -0.0205(19) -0.0090(16) -0.0061(17)
O3 0.0387(17) 0.0422(17) 0.056(2) -0.0210(15) -0.0271(15) 0.0106(14)
O4 0.0418(17) 0.0310(16) 0.066(2) -0.0184(15) -0.0229(16) -0.0026(13)
C32 0.0274(18) 0.0303(19) 0.037(2) -0.0084(16) -0.0154(16) -0.0034(15)
C31 0.0224(17) 0.0290(18) 0.0336(19) -0.0143(15) -0.0063(14) 0.0003(14)
C30 0.0311(19) 0.0204(17) 0.0306(19) -0.0054(14) -0.0046(15) -0.0025(14)
C29 0.0205(16) 0.0263(18) 0.0312(18) -0.0047(15) -0.0036(14) -0.0029(13)
C3 0.0268(18) 0.0286(18) 0.0312(18) -0.0162(15) -0.0075(15) -0.0015(14)
C10 0.033(2) 0.031(2) 0.041(2) -0.0152(18) 0.0037(17) -0.0018(16)
C27 0.0207(17) 0.032(2) 0.044(2) -0.0050(17) -0.0068(16) 0.0071(15)
C26 0.0233(18) 0.041(2) 0.037(2) -0.0086(18) -0.0140(16) 0.0024(16)
C25 0.0186(17) 0.043(2) 0.044(2) -0.0182(19) -0.0062(16) 0.0046(15)
C24 0.047(2) 0.0219(18) 0.033(2) -0.0025(15) -0.0096(18) -0.0081(16)
C5 0.046(2) 0.0284(19) 0.0212(17) 0.0006(15) -0.0079(16) 0.0037(17)
C23 0.044(2) 0.0227(18) 0.036(2) -0.0097(16) -0.0196(18) 0.0105(16)
C6 0.048(2) 0.0241(18) 0.0218(17) -0.0022(14) 0.0006(16) -0.0071(16)
C22 0.0259(19) 0.030(2) 0.046(2) -0.0035(18) -0.0002(17) -0.0087(16)
C21 0.0196(17) 0.052(3) 0.041(2) -0.015(2) -0.0094(16) -0.0033(17)
C20 0.058(3) 0.0156(16) 0.034(2) -0.0043(15) -0.0233(19) 0.0004(16)
C33 0.028(2) 0.051(3) 0.053(3) -0.013(2) -0.0189(19) -0.0087(18)
C34 0.0240(19) 0.039(2) 0.062(3) -0.012(2) -0.0087(19) -0.0128(17)
Cl2 0.0696(11) 0.0838(13) 0.0954(14) -0.0332(11) -0.0002(10) -0.0041(9)
Cl1 0.151(3) 0.194(4) 0.114(2) -0.040(2) -0.051(2) -0.041(3)
Cl3 0.359(8) 0.134(3) 0.165(4) -0.039(3) -0.089(5) -0.015(4)
C11 0.059(3) 0.043(3) 0.050(3) -0.025(2) 0.014(2) 0.004(2)
C41 0.064(5) 0.086(6) 0.137(8) -0.042(6) -0.029(5) 0.011(4)

loop_
_atom_type_symbol
_atom_type_description
_atom_type_scat_dispersion_real
_atom_type_scat_dispersion_imag
_atom_type_scat_source
C C 0.0033 0.0016 'International Tables Vol C Tables 4.2.6.8 and 6.1.1.4'
H H 0.0000 0.0000 'International Tables Vol C Tables 4.2.6.8 and 6.1.1.4'
N N 0.0061 0.0033 'International Tables Vol C Tables 4.2.6.8 and 6.1.1.4'
O O 0.0106 0.0060 'International Tables Vol C Tables 4.2.6.8 and 6.1.1.4'
P P 0.1023 0.0942 'International Tables Vol C Tables 4.2.6.8 and 6.1.1.4'
S S 0.1246 0.1234 'International Tables Vol C Tables 4.2.6.8 and 6.1.1.4'
Cl Cl 0.1484 0.1585 'International Tables Vol C Tables 4.2.6.8 and 6.1.1.4'
Fe Fe 0.3463 0.8444 'International Tables Vol C Tables 4.2.6.8 and 6.1.1.4'

loop_
_geom_angle_atom_site_label_1
_geom_angle_atom_site_label_2
_geom_angle_atom_site_label_3
_geom_angle
_geom_angle_site_symmetry_3
C1 Fe1 P1 92.74(12) .
C1 Fe1 P2 88.52(11) .
P1 Fe1 P2 92.98(3) .
C1 Fe1 S2 90.24(11) .
P1 Fe1 S2 99.93(4) .
P2 Fe1 S2 167.07(4) .
C1 Fe1 S1 156.34(12) .
P1 Fe1 S1 110.17(4) .
P2 Fe1 S1 95.85(4) .
S2 Fe1 S1 80.34(4) .
C1 Fe1 Fe2 101.22(11) .
P1 Fe1 Fe2 151.35(3) .
P2 Fe1 Fe2 112.08(3) .
S2 Fe1 Fe2 55.61(3) .
S1 Fe1 Fe2 55.62(3) .
C3 Fe2 C4 92.85(17) .
C3 Fe2 C2 100.89(18) .
C4 Fe2 C2 98.52(18) .
C3 Fe2 S2 89.85(12) .
C4 Fe2 S2 162.23(13) .
C2 Fe2 S2 98.20(13) .
C3 Fe2 S1 153.40(13) .
C4 Fe2 S1 90.16(12) .
C2 Fe2 S1 104.79(13) .
S2 Fe2 S1 79.80(4) .
C3 Fe2 Fe1 98.74(12) .
C4 Fe2 Fe1 107.26(13) .
C2 Fe2 Fe1 146.57(13) .
S2 Fe2 Fe1 54.98(3) .
S1 Fe2 Fe1 55.32(2) .
C6 S2 Fe1 105.81(15) .
C6 S2 Fe2 101.59(14) .
Fe1 S2 Fe2 69.41(3) .
C5 S1 Fe1 105.02(14) .
C5 S1 Fe2 101.21(15) .
Fe1 S1 Fe2 69.06(3) .
C14 P2 C57 100.51(15) .
C14 P2 C8 103.51(16) .
C57 P2 C8 96.36(15) .
C14 P2 Fe1 120.94(11) .
C57 P2 Fe1 119.35(12) .
C8 P2 Fe1 112.40(11) .
C18 P1 C58 103.23(15) .
C18 P1 C7 100.42(15) .
C58 P1 C7 100.27(16) .
C18 P1 Fe1 113.76(11) .
C58 P1 Fe1 122.95(11) .
C7 P1 Fe1 113.13(12) .
N1 C7 P1 111.1(2) .
C17 C58 C16 118.7(3) .
C17 C58 P1 120.5(3) .
C16 C58 P1 120.8(3) .
C15 C57 C30 118.9(3) .
C15 C57 P2 121.2(3) .
C30 C57 P2 119.8(3) .
C8 N1 C7 112.2(3) .
C8 N1 C9 112.0(3) .
C7 N1 C9 110.9(3) .
C60 C19 C14 120.7(4) .
C29 C18 C32 117.9(3) .
C29 C18 P1 121.9(3) .
C32 C18 P1 120.1(3) .
C58 C17 C26 120.5(4) .
C61 C16 C58 120.8(4) .
C57 C15 C23 120.3(4) .
O1 C1 Fe1 179.2(3) .
C31 C14 C19 118.9(3) .
C31 C14 P2 122.6(3) .
C19 C14 P2 118.5(3) .
O4 C4 Fe2 179.1(4) .
N1 C8 P2 114.1(2) .
N1 C9 C10 111.8(3) .
O2 C2 Fe2 177.7(4) .
C16 C61 C27 120.2(4) .
C21 C60 C19 119.9(4) .
C33 C32 C18 120.8(4) .
C14 C31 C25 120.1(4) .
C24 C30 C57 120.3(4) .
C22 C29 C18 120.9(4) .
O3 C3 Fe2 179.4(4) .
C11 C10 C9 111.5(4) .
C61 C27 C26 119.5(4) .
C27 C26 C17 120.2(4) .
C21 C25 C31 120.3(4) .
C30 C24 C20 120.1(4) .
C6 C5 S1 112.3(3) .
C20 C23 C15 120.0(4) .
C5 C6 S2 112.0(3) .
C34 C22 C29 120.2(4) .
C60 C21 C25 120.1(4) .
C23 C20 C24 120.3(4) .
C34 C33 C32 120.5(4) .
C33 C34 C22 119.7(4) .
C41 Cl3 Cl3 165.3(7) 2_676
Cl1 C41 Cl3 102.6(6) .
Cl1 C41 Cl2 108.9(5) .
Cl3 C41 Cl2 120.8(7) .

loop_
_geom_bond_atom_site_label_1
_geom_bond_atom_site_label_2
_geom_bond_distance
_geom_bond_site_symmetry_2
Fe1 C1 1.744(3) .
Fe1 P1 2.1976(9) .
Fe1 P2 2.2081(9) .
Fe1 S2 2.2410(9) .
Fe1 S1 2.2558(9) .
Fe1 Fe2 2.5618(7) .
Fe2 C3 1.785(4) .
Fe2 C4 1.794(4) .
Fe2 C2 1.811(4) .
Fe2 S2 2.2582(10) .
Fe2 S1 2.2639(10) .
S2 C6 1.829(4) .
S1 C5 1.838(4) .
P2 C14 1.830(3) .
P2 C57 1.847(3) .
P2 C8 1.858(3) .
P1 C18 1.839(3) .
P1 C58 1.839(3) .
P1 C7 1.855(3) .
C7 N1 1.460(4) .
C58 C17 1.394(5) .
C58 C16 1.398(5) .
C57 C15 1.389(5) .
C57 C30 1.405(5) .
O1 C1 1.164(4) .
N1 C8 1.460(4) .
N1 C9 1.480(4) .
O2 C2 1.135(5) .
C19 C60 1.398(5) .
C19 C14 1.402(5) .
C18 C29 1.396(5) .
C18 C32 1.402(5) .
C17 C26 1.394(5) .
C16 C61 1.387(5) .
C15 C23 1.408(5) .
C14 C31 1.400(5) .
C4 O4 1.135(5) .
C9 C10 1.527(6) .
C61 C27 1.389(6) .
C60 C21 1.382(6) .
O3 C3 1.151(5) .
C32 C33 1.388(5) .
C31 C25 1.396(5) .
C30 C24 1.389(5) .
C29 C22 1.393(5) .
C10 C11 1.517(6) .
C27 C26 1.394(6) .
C25 C21 1.395(6) .
C24 C20 1.390(7) .
C5 C6 1.518(7) .
C23 C20 1.369(7) .
C22 C34 1.382(7) .
C33 C34 1.377(7) .
Cl2 C41 1.738(10) .
Cl1 C41 1.614(9) .
Cl3 C41 1.667(10) .
Cl3 Cl3 1.803(9) 2_676
